data_4121836
loop_
_publ_author_name
'Winston, Matthew S.'
'Wolf, William J.'
'Toste, F. Dean'

_publ_section_title
;
 Photoinitiated Oxidative Addition of CF3I to Gold(I) and Facile Aryl-CF3
 Reductive Elimination.
;
_journal_issue 21
_journal_name_full 'Journal of the American Chemical Society'
_journal_page_first 7777
_journal_page_last 7782
_journal_paper_doi 10.1021/ja503974x
_journal_volume 136
_journal_year 2014
_chemical_formula_sum 'C25 H38 Au F3 I P'
_chemical_formula_weight 750.39
_chemical_name_systematic
;
 ?
;
_space_group_crystal_system monoclinic
_space_group_IT_number 14
_space_group_name_Hall '-P 2yn'
_space_group_name_H-M_alt 'P 1 21/n 1'
_symmetry_space_group_name_Hall '-P 2yn'
_symmetry_space_group_name_H-M 'P 1 21/n 1'
_atom_sites_solution_hydrogens geom
_atom_sites_solution_primary iterative
_atom_sites_solution_secondary difmap
_audit_creation_method SHELXL-2014
_cell_angle_alpha 90
_cell_angle_beta 107.340(2)
_cell_angle_gamma 90
_cell_formula_units_Z 8
_cell_length_a 18.0923(9)
_cell_length_b 14.9606(7)
_cell_length_c 20.1354(11)
_cell_measurement_reflns_used 9345
_cell_measurement_temperature 100(2)
_cell_measurement_theta_max 28.37
_cell_measurement_theta_min 2.26
_cell_volume 5202.4(5)
_computing_cell_refinement 'Bruker SAINT'
_computing_data_collection 'Bruker APEX2'
_computing_data_reduction 'Bruker SAINT'
_computing_molecular_graphics ORTEP-32
_computing_publication_material WinGX
_computing_structure_refinement 'SHELXL-2014 (Sheldrick, 2014)'
_computing_structure_solution 'SHELXS-97 (Sheldrick 2008)'
_diffrn_ambient_temperature 100(2)
_diffrn_detector_area_resol_mean 8.366
_diffrn_measured_fraction_theta_full 1.000
_diffrn_measured_fraction_theta_max 0.994
_diffrn_measurement_device_type 'Bruker APEX-II CCD'
_diffrn_measurement_method 'phi and omega scans'
_diffrn_radiation_type MoK\a
_diffrn_radiation_wavelength 0.71073
_diffrn_reflns_av_R_equivalents 0.0323
_diffrn_reflns_av_unetI/netI 0.0243
_diffrn_reflns_Laue_measured_fraction_full 1.000
_diffrn_reflns_Laue_measured_fraction_max 0.994
_diffrn_reflns_limit_h_max 24
_diffrn_reflns_limit_h_min -24
_diffrn_reflns_limit_k_max 19
_diffrn_reflns_limit_k_min -19
_diffrn_reflns_limit_l_max 26
_diffrn_reflns_limit_l_min -26
_diffrn_reflns_number 93423
_diffrn_reflns_point_group_measured_fraction_full 1.000
_diffrn_reflns_point_group_measured_fraction_max 0.994
_diffrn_reflns_theta_full 25.000
_diffrn_reflns_theta_max 28.392
_diffrn_reflns_theta_min 1.725
_diffrn_source 'microfocus sealed tube'
_exptl_absorpt_coefficient_mu 6.936
_exptl_absorpt_correction_T_max 0.209
_exptl_absorpt_correction_T_min 0.168
_exptl_absorpt_correction_type multi-scan
_exptl_absorpt_process_details SADABS
_exptl_crystal_colour colourless
_exptl_crystal_density_diffrn 1.916
_exptl_crystal_density_method 'not measured'
_exptl_crystal_description block
_exptl_crystal_F_000 2896
_exptl_crystal_size_max 0.100
_exptl_crystal_size_mid 0.100
_exptl_crystal_size_min 0.050
_refine_diff_density_max 1.190
_refine_diff_density_min -0.924
_refine_diff_density_rms 0.105
_refine_ls_extinction_method none
_refine_ls_goodness_of_fit_ref 1.020
_refine_ls_hydrogen_treatment constr
_refine_ls_matrix_type full
_refine_ls_number_parameters 559
_refine_ls_number_reflns 12974
_refine_ls_number_restraints 0
_refine_ls_restrained_S_all 1.020
_refine_ls_R_factor_all 0.0236
_refine_ls_R_factor_gt 0.0194
_refine_ls_shift/su_max 0.006
_refine_ls_shift/su_mean 0.000
_refine_ls_structure_factor_coef Fsqd
_refine_ls_weighting_details 'w=1/[\s^2^(Fo^2^)+(0.0129P)^2^+6.2639P] where P=(Fo^2^+2Fc^2^)/3'
_refine_ls_weighting_scheme calc
_refine_ls_wR_factor_gt 0.0377
_refine_ls_wR_factor_ref 0.0388
_reflns_Friedel_coverage 0.000
_reflns_number_gt 11774
_reflns_number_total 12974
_reflns_threshold_expression 'I > 2\s(I)'
_cod_data_source_file ja503974x_si_007.cif
_cod_data_source_block shelx
_cod_depositor_comments 'Adding full bibliography for 4121835--4121841.cif.'
_cod_database_code 4121836
_shelx_space_group_comment
;
The symmetry employed for this shelxl refinement is uniquely defined
by the following loop, which should always be used as a source of
symmetry information in preference to the above space-group names.
They are only intended as comments.
;
_shelx_estimated_absorpt_t_min 0.544
_shelx_estimated_absorpt_t_max 0.723
_shelxl_version_number 2014-1

loop_
_space_group_symop_operation_xyz
'x, y, z'
'-x+1/2, y+1/2, -z+1/2'
'-x, -y, -z'
'x-1/2, -y-1/2, z-1/2'

loop_
_atom_site_label
_atom_site_type_symbol
_atom_site_fract_x
_atom_site_fract_y
_atom_site_fract_z
_atom_site_U_iso_or_equiv
_atom_site_adp_type
_atom_site_occupancy
_atom_site_site_symmetry_order
_atom_site_calc_flag
_atom_site_refinement_flags_posn
_atom_site_refinement_flags_adp
C1 C 0.32650(15) 0.13681(17) 0.61876(14) 0.0214(6) Uani 1 1 d . .
C2 C 0.29283(13) 0.31723(15) 0.62633(13) 0.0140(5) Uani 1 1 d . .
C3 C 0.34314(13) 0.36198(16) 0.68175(13) 0.0167(5) Uani 1 1 d . .
H3 H 0.3514 0.3405 0.7278 0.020 Uiso 1 1 calc R U
C4 C 0.38160(14) 0.43823(17) 0.67030(15) 0.0212(6) Uani 1 1 d . .
H4 H 0.4154 0.4693 0.7085 0.025 Uiso 1 1 calc R U
C5 C 0.37064(16) 0.46868(18) 0.60325(15) 0.0245(6) Uani 1 1 d . .
H5 H 0.3974 0.5203 0.5953 0.029 Uiso 1 1 calc R U
C6 C 0.32075(16) 0.42388(17) 0.54777(14) 0.0232(6) Uani 1 1 d . .
H6 H 0.3129 0.4451 0.5017 0.028 Uiso 1 1 calc R U
C7 C 0.28189(14) 0.34779(17) 0.55907(13) 0.0179(5) Uani 1 1 d . .
H7 H 0.2480 0.3169 0.5208 0.021 Uiso 1 1 calc R U
C8 C 0.14433(13) 0.41388(15) 0.64736(12) 0.0120(5) Uani 1 1 d . .
H8 H 0.2008 0.4269 0.6575 0.014 Uiso 1 1 calc R U
C9 C 0.11422(14) 0.48050(15) 0.69108(13) 0.0158(5) Uani 1 1 d . .
H9A H 0.0576 0.4730 0.6814 0.019 Uiso 1 1 calc R U
H9B H 0.1392 0.4686 0.7411 0.019 Uiso 1 1 calc R U
C10 C 0.13192(15) 0.57623(16) 0.67386(13) 0.0184(5) Uani 1 1 d . .
H10A H 0.1100 0.6185 0.7008 0.022 Uiso 1 1 calc R U
H10B H 0.1887 0.5850 0.6881 0.022 Uiso 1 1 calc R U
C11 C 0.09859(15) 0.59696(16) 0.59661(13) 0.0181(5) Uani 1 1 d . .
H11A H 0.0413 0.5955 0.5834 0.022 Uiso 1 1 calc R U
H11B H 0.1145 0.6578 0.5872 0.022 Uiso 1 1 calc R U
C12 C 0.12674(15) 0.52952(16) 0.55310(13) 0.0184(5) Uani 1 1 d . .
H12A H 0.1834 0.5357 0.5626 0.022 Uiso 1 1 calc R U
H12B H 0.1019 0.5420 0.5031 0.022 Uiso 1 1 calc R U
C13 C 0.10774(14) 0.43375(15) 0.56942(12) 0.0143(5) Uani 1 1 d . .
H13A H 0.1279 0.3911 0.5414 0.017 Uiso 1 1 calc R U
H13B H 0.0509 0.4261 0.5569 0.017 Uiso 1 1 calc R U
C14 C 0.04058(13) 0.24818(15) 0.62649(12) 0.0125(5) Uani 1 1 d . .
H14 H 0.0412 0.1882 0.6485 0.015 Uiso 1 1 calc R U
C15 C -0.02469(13) 0.29887(16) 0.64407(13) 0.0154(5) Uani 1 1 d . .
H15A H -0.0097 0.3115 0.6946 0.018 Uiso 1 1 calc R U
H15B H -0.0340 0.3566 0.6189 0.018 Uiso 1 1 calc R U
C16 C -0.09854(14) 0.24255(18) 0.62307(13) 0.0194(5) Uani 1 1 d . .
H16A H -0.0905 0.1876 0.6518 0.023 Uiso 1 1 calc R U
H16B H -0.1414 0.2768 0.6321 0.023 Uiso 1 1 calc R U
C17 C -0.12059(14) 0.21701(18) 0.54643(13) 0.0198(5) Uani 1 1 d . .
H17A H -0.1658 0.1763 0.5355 0.024 Uiso 1 1 calc R U
H17B H -0.1360 0.2715 0.5177 0.024 Uiso 1 1 calc R U
C18 C -0.05435(14) 0.17150(17) 0.52769(13) 0.0183(5) Uani 1 1 d . .
H18A H -0.0698 0.1604 0.4769 0.022 Uiso 1 1 calc R U
H18B H -0.0436 0.1130 0.5516 0.022 Uiso 1 1 calc R U
C19 C 0.01951(13) 0.22846(16) 0.54843(12) 0.0149(5) Uani 1 1 d . .
H19A H 0.0623 0.1959 0.5380 0.018 Uiso 1 1 calc R U
H19B H 0.0108 0.2851 0.5218 0.018 Uiso 1 1 calc R U
C20 C 0.14817(13) 0.29083(15) 0.76131(12) 0.0119(5) Uani 1 1 d . .
H20 H 0.1168 0.3419 0.7703 0.014 Uiso 1 1 calc R U
C21 C 0.23244(13) 0.30994(16) 0.80416(12) 0.0146(5) Uani 1 1 d . .
H21A H 0.2659 0.2597 0.7989 0.017 Uiso 1 1 calc R U
H21B H 0.2507 0.3648 0.7865 0.017 Uiso 1 1 calc R U
C22 C 0.23881(15) 0.32200(17) 0.88097(13) 0.0188(5) Uani 1 1 d . .
H22A H 0.2107 0.3769 0.8867 0.023 Uiso 1 1 calc R U
H22B H 0.2939 0.3296 0.9080 0.023 Uiso 1 1 calc R U
C23 C 0.20528(14) 0.24195(17) 0.90952(13) 0.0191(5) Uani 1 1 d . .
H23A H 0.2380 0.1887 0.9102 0.023 Uiso 1 1 calc R U
H23B H 0.2058 0.2545 0.9579 0.023 Uiso 1 1 calc R U
C24 C 0.12295(14) 0.22276(17) 0.86527(13) 0.0179(5) Uani 1 1 d . .
H24A H 0.0894 0.2739 0.8683 0.022 Uiso 1 1 calc R U
H24B H 0.1034 0.1693 0.8837 0.022 Uiso 1 1 calc R U
C25 C 0.11843(14) 0.20685(16) 0.78919(13) 0.0155(5) Uani 1 1 d . .
H25A H 0.0642 0.1946 0.7615 0.019 Uiso 1 1 calc R U
H25B H 0.1505 0.1545 0.7855 0.019 Uiso 1 1 calc R U
C26 C 0.57656(16) -0.04235(17) 0.71690(14) 0.0218(6) Uani 1 1 d . .
C27 C 0.61700(14) 0.09123(15) 0.63711(13) 0.0154(5) Uani 1 1 d . .
C28 C 0.54804(15) 0.10403(16) 0.58529(13) 0.0194(5) Uani 1 1 d . .
H28 H 0.5020 0.1166 0.5971 0.023 Uiso 1 1 calc R U
C29 C 0.54588(17) 0.09853(17) 0.51567(14) 0.0255(6) Uani 1 1 d . .
H29 H 0.4986 0.1088 0.4801 0.031 Uiso 1 1 calc R U
C30 C 0.61227(18) 0.07812(18) 0.49811(15) 0.0289(7) Uani 1 1 d . .
H30 H 0.6106 0.0739 0.4506 0.035 Uiso 1 1 calc R U
C31 C 0.68089(17) 0.06398(19) 0.54994(15) 0.0282(7) Uani 1 1 d . .
H31 H 0.7265 0.0497 0.5380 0.034 Uiso 1 1 calc R U
C32 C 0.68389(15) 0.07044(17) 0.61959(14) 0.0213(6) Uani 1 1 d . .
H32 H 0.7313 0.0607 0.6551 0.026 Uiso 1 1 calc R U
C33 C 0.76720(13) 0.24364(17) 0.80661(13) 0.0171(5) Uani 1 1 d . .
H33 H 0.7852 0.3045 0.7980 0.020 Uiso 1 1 calc R U
C34 C 0.81104(14) 0.17645(19) 0.77565(15) 0.0233(6) Uani 1 1 d . .
H34A H 0.7994 0.1877 0.7251 0.028 Uiso 1 1 calc R U
H34B H 0.7933 0.1153 0.7818 0.028 Uiso 1 1 calc R U
C35 C 0.89868(15) 0.1829(2) 0.81036(15) 0.0286(6) Uani 1 1 d . .
H35A H 0.9249 0.1348 0.7923 0.034 Uiso 1 1 calc R U
H35B H 0.9177 0.2409 0.7983 0.034 Uiso 1 1 calc R U
C36 C 0.91907(16) 0.1747(2) 0.88913(15) 0.0327(7) Uani 1 1 d . .
H36A H 0.9068 0.1135 0.9013 0.039 Uiso 1 1 calc R U
H36B H 0.9754 0.1844 0.9100 0.039 Uiso 1 1 calc R U
C37 C 0.87523(15) 0.2416(2) 0.91925(15) 0.0276(6) Uani 1 1 d . .
H37A H 0.8914 0.3029 0.9113 0.033 Uiso 1 1 calc R U
H37B H 0.8879 0.2322 0.9701 0.033 Uiso 1 1 calc R U
C38 C 0.78813(14) 0.23182(19) 0.88577(14) 0.0223(6) Uani 1 1 d . .
H38A H 0.7606 0.2772 0.9052 0.027 Uiso 1 1 calc R U
H38B H 0.7713 0.1720 0.8965 0.027 Uiso 1 1 calc R U
C39 C 0.61623(14) 0.29632(16) 0.81916(13) 0.0167(5) Uani 1 1 d . .
H39 H 0.6369 0.2657 0.8651 0.020 Uiso 1 1 calc R U
C40 C 0.64056(16) 0.39458(17) 0.83363(15) 0.0241(6) Uani 1 1 d . .
H40A H 0.6975 0.4000 0.8448 0.029 Uiso 1 1 calc R U
H40B H 0.6164 0.4313 0.7919 0.029 Uiso 1 1 calc R U
C41 C 0.61447(17) 0.42769(19) 0.89496(16) 0.0318(7) Uani 1 1 d . .
H41A H 0.6423 0.3939 0.9373 0.038 Uiso 1 1 calc R U
H41B H 0.6281 0.4916 0.9034 0.038 Uiso 1 1 calc R U
C42 C 0.52783(17) 0.4163(2) 0.88133(17) 0.0319(7) Uani 1 1 d . .
H42A H 0.5001 0.4566 0.8430 0.038 Uiso 1 1 calc R U
H42B H 0.5139 0.4337 0.9235 0.038 Uiso 1 1 calc R U
C43 C 0.50198(15) 0.32045(19) 0.86199(14) 0.0244(6) Uani 1 1 d . .
H43A H 0.4448 0.3171 0.8495 0.029 Uiso 1 1 calc R U
H43B H 0.5238 0.2812 0.9028 0.029 Uiso 1 1 calc R U
C44 C 0.52820(14) 0.28673(17) 0.80074(13) 0.0191(5) Uani 1 1 d . .
H44A H 0.5133 0.2233 0.7912 0.023 Uiso 1 1 calc R U
H44B H 0.5028 0.3220 0.7585 0.023 Uiso 1 1 calc R U
C45 C 0.64591(15) 0.29879(18) 0.67871(14) 0.0217(6) Uani 1 1 d . .
H45 H 0.6612 0.2556 0.6473 0.026 Uiso 1 1 calc R U
C46 C 0.69172(18) 0.3820(2) 0.67612(17) 0.0392(8) Uani 1 1 d . .
H46A H 0.7476 0.3702 0.6978 0.047 Uiso 1 1 calc R U
H46B H 0.6760 0.4305 0.7025 0.047 Uiso 1 1 calc R U
C47 C 0.67713(19) 0.4107(3) 0.59995(18) 0.0517(11) Uani 1 1 d . .
H47A H 0.7053 0.4670 0.5983 0.062 Uiso 1 1 calc R U
H47B H 0.6969 0.3643 0.5747 0.062 Uiso 1 1 calc R U
C48 C 0.5899(2) 0.4247(3) 0.56453(19) 0.0538(11) Uani 1 1 d . .
H48A H 0.5715 0.4754 0.5870 0.065 Uiso 1 1 calc R U
H48B H 0.5813 0.4403 0.5150 0.065 Uiso 1 1 calc R U
C49 C 0.54440(17) 0.3437(2) 0.56900(16) 0.0342(7) Uani 1 1 d . .
H49A H 0.5588 0.2945 0.5424 0.041 Uiso 1 1 calc R U
H49B H 0.4886 0.3562 0.5480 0.041 Uiso 1 1 calc R U
C50 C 0.55927(14) 0.31543(17) 0.64388(13) 0.0186(5) Uani 1 1 d . .
H50A H 0.5299 0.2601 0.6457 0.022 Uiso 1 1 calc R U
H50B H 0.5409 0.3627 0.6696 0.022 Uiso 1 1 calc R U
F1 F 0.33232(9) 0.04905(10) 0.63131(10) 0.0346(4) Uani 1 1 d . .
F2 F 0.39721(9) 0.16758(12) 0.65637(11) 0.0466(5) Uani 1 1 d . .
F3 F 0.32435(12) 0.14608(13) 0.55251(10) 0.0488(5) Uani 1 1 d . .
F4 F 0.50148(9) -0.04779(11) 0.71415(10) 0.0406(5) Uani 1 1 d . .
F5 F 0.61237(9) -0.10331(10) 0.76452(9) 0.0328(4) Uani 1 1 d . .
F6 F 0.57972(16) -0.07847(12) 0.65685(10) 0.0633(7) Uani 1 1 d . .
P1 P 0.13764(3) 0.29350(4) 0.66760(3) 0.01059(12) Uani 1 1 d . .
P6 P 0.66212(3) 0.23817(4) 0.76112(3) 0.01371(12) Uani 1 1 d . .
I1 I 0.16412(2) 0.05208(2) 0.65234(2) 0.02033(4) Uani 1 1 d . .
I2 I 0.62025(2) 0.06402(2) 0.87149(2) 0.01938(4) Uani 1 1 d . .
Au1 Au 0.23525(2) 0.20476(2) 0.64117(2) 0.01147(2) Uani 1 1 d . .
Au2 Au 0.61832(2) 0.08780(2) 0.73946(2) 0.01365(3) Uani 1 1 d . .

loop_
_atom_site_aniso_label
_atom_site_aniso_U_11
_atom_site_aniso_U_22
_atom_site_aniso_U_33
_atom_site_aniso_U_23
_atom_site_aniso_U_13
_atom_site_aniso_U_12
C1 0.0229(14) 0.0189(13) 0.0260(15) 0.0027(11) 0.0126(12) 0.0023(10)
C2 0.0115(11) 0.0155(11) 0.0174(13) 0.0005(10) 0.0081(10) 0.0023(9)
C3 0.0146(12) 0.0228(13) 0.0134(13) 0.0015(10) 0.0051(10) 0.0010(10)
C4 0.0140(12) 0.0239(13) 0.0258(15) -0.0064(11) 0.0060(11) -0.0033(10)
C5 0.0271(14) 0.0187(13) 0.0317(17) 0.0023(12) 0.0148(13) -0.0060(11)
C6 0.0322(15) 0.0221(13) 0.0185(14) 0.0039(11) 0.0127(12) -0.0003(11)
C7 0.0197(13) 0.0204(13) 0.0144(13) -0.0007(10) 0.0065(11) 0.0007(10)
C8 0.0114(11) 0.0117(11) 0.0128(12) 0.0022(9) 0.0032(9) 0.0013(8)
C9 0.0189(12) 0.0148(12) 0.0132(13) 0.0007(9) 0.0039(10) 0.0039(9)
C10 0.0238(13) 0.0146(12) 0.0174(14) 0.0007(10) 0.0068(11) 0.0019(10)
C11 0.0196(13) 0.0141(12) 0.0208(14) 0.0035(10) 0.0061(11) 0.0021(9)
C12 0.0210(13) 0.0189(12) 0.0155(13) 0.0052(10) 0.0056(11) 0.0031(10)
C13 0.0157(12) 0.0150(11) 0.0115(12) 0.0010(9) 0.0031(10) 0.0000(9)
C14 0.0108(11) 0.0153(11) 0.0107(12) -0.0001(9) 0.0023(9) -0.0009(9)
C15 0.0114(11) 0.0215(12) 0.0125(13) -0.0019(10) 0.0025(10) 0.0001(9)
C16 0.0116(12) 0.0280(14) 0.0177(14) -0.0013(11) 0.0030(10) -0.0017(10)
C17 0.0127(12) 0.0289(14) 0.0157(14) 0.0001(11) 0.0010(10) -0.0056(10)
C18 0.0198(13) 0.0221(13) 0.0111(13) -0.0023(10) 0.0016(10) -0.0048(10)
C19 0.0144(12) 0.0194(12) 0.0100(12) -0.0006(10) 0.0022(10) -0.0007(9)
C20 0.0115(11) 0.0132(11) 0.0102(12) 0.0005(9) 0.0020(9) 0.0005(8)
C21 0.0129(11) 0.0173(12) 0.0124(12) 0.0032(9) 0.0020(10) -0.0012(9)
C22 0.0190(13) 0.0253(13) 0.0098(13) 0.0020(10) 0.0009(10) -0.0029(10)
C23 0.0214(13) 0.0244(13) 0.0102(13) 0.0020(10) 0.0028(10) 0.0010(10)
C24 0.0194(13) 0.0191(12) 0.0169(14) 0.0027(10) 0.0078(11) -0.0026(10)
C25 0.0148(12) 0.0166(12) 0.0155(13) 0.0016(10) 0.0050(10) -0.0032(9)
C26 0.0301(15) 0.0197(13) 0.0195(14) 0.0017(11) 0.0134(12) 0.0009(11)
C27 0.0197(12) 0.0129(11) 0.0166(13) -0.0007(10) 0.0097(11) -0.0012(9)
C28 0.0186(13) 0.0192(13) 0.0207(15) -0.0052(10) 0.0060(11) 0.0001(10)
C29 0.0333(16) 0.0203(13) 0.0185(15) -0.0009(11) 0.0010(12) 0.0026(11)
C30 0.0468(19) 0.0255(15) 0.0184(15) -0.0025(12) 0.0156(14) -0.0050(13)
C31 0.0300(16) 0.0323(16) 0.0297(17) -0.0032(13) 0.0203(14) -0.0030(12)
C32 0.0168(13) 0.0269(14) 0.0221(15) -0.0021(11) 0.0085(11) 0.0007(10)
C33 0.0113(11) 0.0206(12) 0.0178(14) 0.0034(10) 0.0019(10) -0.0018(9)
C34 0.0169(13) 0.0287(14) 0.0243(15) 0.0010(12) 0.0062(11) 0.0005(11)
C35 0.0171(13) 0.0349(16) 0.0342(17) 0.0065(13) 0.0084(12) 0.0054(11)
C36 0.0160(13) 0.0482(19) 0.0304(17) 0.0168(14) 0.0014(12) 0.0030(13)
C37 0.0162(13) 0.0442(17) 0.0193(15) 0.0104(13) 0.0004(11) -0.0059(12)
C38 0.0143(12) 0.0337(15) 0.0172(14) 0.0054(11) 0.0022(11) -0.0027(11)
C39 0.0158(12) 0.0176(12) 0.0164(13) -0.0011(10) 0.0044(10) -0.0005(9)
C40 0.0242(14) 0.0176(13) 0.0304(16) -0.0014(11) 0.0081(12) -0.0018(10)
C41 0.0359(17) 0.0246(15) 0.0345(18) -0.0113(13) 0.0102(14) -0.0014(12)
C42 0.0313(16) 0.0355(17) 0.0302(17) -0.0055(13) 0.0109(14) 0.0095(13)
C43 0.0195(13) 0.0345(15) 0.0194(15) -0.0028(12) 0.0059(11) 0.0038(11)
C44 0.0144(12) 0.0250(13) 0.0172(14) -0.0014(11) 0.0035(11) 0.0011(10)
C45 0.0178(13) 0.0282(14) 0.0172(14) 0.0099(11) 0.0022(11) -0.0028(10)
C46 0.0318(17) 0.0403(18) 0.0365(19) 0.0154(15) -0.0037(14) -0.0129(14)
C47 0.0394(19) 0.069(2) 0.034(2) 0.0329(18) -0.0085(16) -0.0326(18)
C48 0.049(2) 0.054(2) 0.040(2) 0.0306(17) -0.0147(17) -0.0213(17)
C49 0.0268(15) 0.0441(18) 0.0258(17) 0.0112(14) -0.0013(13) -0.0037(13)
C50 0.0153(12) 0.0220(13) 0.0148(13) 0.0020(10) -0.0009(10) -0.0015(10)
F1 0.0343(9) 0.0193(8) 0.0611(12) 0.0096(8) 0.0309(9) 0.0112(7)
F2 0.0180(8) 0.0385(10) 0.0857(15) -0.0175(10) 0.0190(9) 0.0030(7)
F3 0.0769(14) 0.0492(12) 0.0357(11) 0.0120(9) 0.0403(10) 0.0344(10)
F4 0.0227(9) 0.0247(9) 0.0662(13) -0.0031(9) 0.0009(9) -0.0070(7)
F5 0.0331(9) 0.0184(8) 0.0438(11) 0.0064(7) 0.0068(8) 0.0003(7)
F6 0.145(2) 0.0236(10) 0.0414(12) -0.0138(8) 0.0588(14) -0.0247(11)
P1 0.0095(3) 0.0118(3) 0.0099(3) 0.0003(2) 0.0021(2) 0.0005(2)
P6 0.0111(3) 0.0165(3) 0.0130(3) 0.0026(2) 0.0028(2) -0.0011(2)
I1 0.01896(8) 0.01288(7) 0.03119(10) 0.00082(7) 0.01059(7) -0.00010(6)
I2 0.02083(8) 0.02293(8) 0.01505(9) 0.00328(6) 0.00634(7) -0.00353(6)
Au1 0.01111(4) 0.01207(4) 0.01196(5) 0.00093(3) 0.00456(4) 0.00121(3)
Au2 0.01396(5) 0.01466(5) 0.01412(5) 0.00085(4) 0.00693(4) -0.00059(3)

loop_
_atom_type_symbol
_atom_type_description
_atom_type_scat_dispersion_real
_atom_type_scat_dispersion_imag
_atom_type_scat_source
C C 0.0033 0.0016 'International Tables Vol C Tables 4.2.6.8 and 6.1.1.4'
H H 0.0000 0.0000 'International Tables Vol C Tables 4.2.6.8 and 6.1.1.4'
F F 0.0171 0.0103 'International Tables Vol C Tables 4.2.6.8 and 6.1.1.4'
P P 0.1023 0.0942 'International Tables Vol C Tables 4.2.6.8 and 6.1.1.4'
I I -0.4742 1.8119 'International Tables Vol C Tables 4.2.6.8 and 6.1.1.4'
Au Au -2.0133 8.8022 'International Tables Vol C Tables 4.2.6.8 and 6.1.1.4'

loop_
_geom_angle_atom_site_label_1
_geom_angle_atom_site_label_2
_geom_angle_atom_site_label_3
_geom_angle
F3 C1 F1 105.6(2)
F3 C1 F2 105.4(2)
F1 C1 F2 102.7(2)
F3 C1 Au1 112.04(17)
F1 C1 Au1 117.27(17)
F2 C1 Au1 112.73(17)
C3 C2 C7 119.7(2)
C3 C2 Au1 121.38(18)
C7 C2 Au1 118.87(18)
C2 C3 C4 120.3(2)
C2 C3 H3 119.9
C4 C3 H3 119.9
C5 C4 C3 119.9(2)
C5 C4 H4 120.0
C3 C4 H4 120.0
C6 C5 C4 119.9(2)
C6 C5 H5 120.0
C4 C5 H5 120.0
C5 C6 C7 120.3(2)
C5 C6 H6 119.9
C7 C6 H6 119.9
C2 C7 C6 119.8(2)
C2 C7 H7 120.1
C6 C7 H7 120.1
C9 C8 C13 109.96(19)
C9 C8 P1 116.52(16)
C13 C8 P1 111.98(16)
C9 C8 H8 105.8
C13 C8 H8 105.8
P1 C8 H8 105.8
C10 C9 C8 110.1(2)
C10 C9 H9A 109.6
C8 C9 H9A 109.6
C10 C9 H9B 109.6
C8 C9 H9B 109.6
H9A C9 H9B 108.1
C11 C10 C9 112.1(2)
C11 C10 H10A 109.2
C9 C10 H10A 109.2
C11 C10 H10B 109.2
C9 C10 H10B 109.2
H10A C10 H10B 107.9
C12 C11 C10 110.8(2)
C12 C11 H11A 109.5
C10 C11 H11A 109.5
C12 C11 H11B 109.5
C10 C11 H11B 109.5
H11A C11 H11B 108.1
C11 C12 C13 111.2(2)
C11 C12 H12A 109.4
C13 C12 H12A 109.4
C11 C12 H12B 109.4
C13 C12 H12B 109.4
H12A C12 H12B 108.0
C12 C13 C8 110.09(19)
C12 C13 H13A 109.6
C8 C13 H13A 109.6
C12 C13 H13B 109.6
C8 C13 H13B 109.6
H13A C13 H13B 108.2
C19 C14 C15 111.07(19)
C19 C14 P1 116.52(16)
C15 C14 P1 114.41(16)
C19 C14 H14 104.4
C15 C14 H14 104.4
P1 C14 H14 104.4
C16 C15 C14 109.5(2)
C16 C15 H15A 109.8
C14 C15 H15A 109.8
C16 C15 H15B 109.8
C14 C15 H15B 109.8
H15A C15 H15B 108.2
C17 C16 C15 111.2(2)
C17 C16 H16A 109.4
C15 C16 H16A 109.4
C17 C16 H16B 109.4
C15 C16 H16B 109.4
H16A C16 H16B 108.0
C18 C17 C16 112.1(2)
C18 C17 H17A 109.2
C16 C17 H17A 109.2
C18 C17 H17B 109.2
C16 C17 H17B 109.2
H17A C17 H17B 107.9
C17 C18 C19 111.8(2)
C17 C18 H18A 109.3
C19 C18 H18A 109.3
C17 C18 H18B 109.3
C19 C18 H18B 109.3
H18A C18 H18B 107.9
C14 C19 C18 108.46(19)
C14 C19 H19A 110.0
C18 C19 H19A 110.0
C14 C19 H19B 110.0
C18 C19 H19B 110.0
H19A C19 H19B 108.4
C21 C20 C25 110.08(19)
C21 C20 P1 110.71(16)
C25 C20 P1 116.86(16)
C21 C20 H20 106.2
C25 C20 H20 106.2
P1 C20 H20 106.2
C22 C21 C20 110.7(2)
C22 C21 H21A 109.5
C20 C21 H21A 109.5
C22 C21 H21B 109.5
C20 C21 H21B 109.5
H21A C21 H21B 108.1
C21 C22 C23 111.7(2)
C21 C22 H22A 109.3
C23 C22 H22A 109.3
C21 C22 H22B 109.3
C23 C22 H22B 109.3
H22A C22 H22B 107.9
C24 C23 C22 110.9(2)
C24 C23 H23A 109.5
C22 C23 H23A 109.5
C24 C23 H23B 109.5
C22 C23 H23B 109.5
H23A C23 H23B 108.0
C23 C24 C25 111.6(2)
C23 C24 H24A 109.3
C25 C24 H24A 109.3
C23 C24 H24B 109.3
C25 C24 H24B 109.3
H24A C24 H24B 108.0
C24 C25 C20 108.59(19)
C24 C25 H25A 110.0
C20 C25 H25A 110.0
C24 C25 H25B 110.0
C20 C25 H25B 110.0
H25A C25 H25B 108.4
F5 C26 F6 103.2(2)
F5 C26 F4 104.8(2)
F6 C26 F4 104.6(2)
F5 C26 Au2 114.32(18)
F6 C26 Au2 117.50(17)
F4 C26 Au2 111.14(17)
C28 C27 C32 119.8(2)
C28 C27 Au2 119.95(18)
C32 C27 Au2 119.82(19)
C27 C28 C29 120.0(2)
C27 C28 H28 120.0
C29 C28 H28 120.0
C30 C29 C28 120.3(3)
C30 C29 H29 119.9
C28 C29 H29 119.9
C31 C30 C29 119.6(3)
C31 C30 H30 120.2
C29 C30 H30 120.2
C30 C31 C32 120.5(3)
C30 C31 H31 119.7
C32 C31 H31 119.7
C27 C32 C31 119.7(3)
C27 C32 H32 120.2
C31 C32 H32 120.2
C34 C33 C38 110.6(2)
C34 C33 P6 110.59(17)
C38 C33 P6 114.09(17)
C34 C33 H33 107.1
C38 C33 H33 107.1
P6 C33 H33 107.1
C33 C34 C35 111.4(2)
C33 C34 H34A 109.3
C35 C34 H34A 109.3
C33 C34 H34B 109.3
C35 C34 H34B 109.3
H34A C34 H34B 108.0
C36 C35 C34 111.5(2)
C36 C35 H35A 109.3
C34 C35 H35A 109.3
C36 C35 H35B 109.3
C34 C35 H35B 109.3
H35A C35 H35B 108.0
C37 C36 C35 111.8(2)
C37 C36 H36A 109.3
C35 C36 H36A 109.3
C37 C36 H36B 109.3
C35 C36 H36B 109.3
H36A C36 H36B 107.9
C36 C37 C38 110.8(2)
C36 C37 H37A 109.5
C38 C37 H37A 109.5
C36 C37 H37B 109.5
C38 C37 H37B 109.5
H37A C37 H37B 108.1
C37 C38 C33 110.5(2)
C37 C38 H38A 109.5
C33 C38 H38A 109.5
C37 C38 H38B 109.5
C33 C38 H38B 109.5
H38A C38 H38B 108.1
C44 C39 C40 110.7(2)
C44 C39 P6 115.81(17)
C40 C39 P6 114.47(18)
C44 C39 H39 104.8
C40 C39 H39 104.8
P6 C39 H39 104.8
C41 C40 C39 108.8(2)
C41 C40 H40A 109.9
C39 C40 H40A 109.9
C41 C40 H40B 109.9
C39 C40 H40B 109.9
H40A C40 H40B 108.3
C42 C41 C40 111.6(2)
C42 C41 H41A 109.3
C40 C41 H41A 109.3
C42 C41 H41B 109.3
C40 C41 H41B 109.3
H41A C41 H41B 108.0
C41 C42 C43 112.0(2)
C41 C42 H42A 109.2
C43 C42 H42A 109.2
C41 C42 H42B 109.2
C43 C42 H42B 109.2
H42A C42 H42B 107.9
C42 C43 C44 111.8(2)
C42 C43 H43A 109.3
C44 C43 H43A 109.3
C42 C43 H43B 109.3
C44 C43 H43B 109.3
H43A C43 H43B 107.9
C39 C44 C43 108.9(2)
C39 C44 H44A 109.9
C43 C44 H44A 109.9
C39 C44 H44B 109.9
C43 C44 H44B 109.9
H44A C44 H44B 108.3
C46 C45 C50 110.4(2)
C46 C45 P6 119.9(2)
C50 C45 P6 111.06(17)
C46 C45 H45 104.7
C50 C45 H45 104.7
P6 C45 H45 104.7
C45 C46 C47 109.5(3)
C45 C46 H46A 109.8
C47 C46 H46A 109.8
C45 C46 H46B 109.8
C47 C46 H46B 109.8
H46A C46 H46B 108.2
C48 C47 C46 110.3(3)
C48 C47 H47A 109.6
C46 C47 H47A 109.6
C48 C47 H47B 109.6
C46 C47 H47B 109.6
H47A C47 H47B 108.1
C49 C48 C47 111.8(3)
C49 C48 H48A 109.3
C47 C48 H48A 109.3
C49 C48 H48B 109.3
C47 C48 H48B 109.3
H48A C48 H48B 107.9
C48 C49 C50 110.7(3)
C48 C49 H49A 109.5
C50 C49 H49A 109.5
C48 C49 H49B 109.5
C50 C49 H49B 109.5
H49A C49 H49B 108.1
C49 C50 C45 110.8(2)
C49 C50 H50A 109.5
C45 C50 H50A 109.5
C49 C50 H50B 109.5
C45 C50 H50B 109.5
H50A C50 H50B 108.1
C14 P1 C20 104.33(10)
C14 P1 C8 112.06(11)
C20 P1 C8 104.62(11)
C14 P1 Au1 111.43(8)
C20 P1 Au1 111.00(8)
C8 P1 Au1 112.86(8)
C45 P6 C39 111.06(12)
C45 P6 C33 106.82(11)
C39 P6 C33 104.84(11)
C45 P6 Au2 110.25(9)
C39 P6 Au2 111.97(8)
C33 P6 Au2 111.66(8)
C2 Au1 C1 84.24(9)
C2 Au1 P1 91.02(6)
C1 Au1 P1 175.15(7)
C2 Au1 I1 175.33(7)
C1 Au1 I1 91.92(7)
P1 Au1 I1 92.859(15)
C27 Au2 C26 84.83(10)
C27 Au2 P6 93.66(7)
C26 Au2 P6 177.72(8)
C27 Au2 I2 173.78(6)
C26 Au2 I2 89.36(7)
P6 Au2 I2 92.211(16)

loop_
_geom_bond_atom_site_label_1
_geom_bond_atom_site_label_2
_geom_bond_distance
C1 F3 1.330(3)
C1 F1 1.335(3)
C1 F2 1.358(3)
C1 Au1 2.099(3)
C2 C3 1.384(3)
C2 C7 1.386(3)
C2 Au1 2.047(2)
C3 C4 1.391(3)
C3 H3 0.9500
C4 C5 1.382(4)
C4 H4 0.9500
C5 C6 1.382(4)
C5 H5 0.9500
C6 C7 1.392(4)
C6 H6 0.9500
C7 H7 0.9500
C8 C9 1.533(3)
C8 C13 1.540(3)
C8 P1 1.858(2)
C8 H8 1.0000
C9 C10 1.530(3)
C9 H9A 0.9900
C9 H9B 0.9900
C10 C11 1.523(4)
C10 H10A 0.9900
C10 H10B 0.9900
C11 C12 1.520(3)
C11 H11A 0.9900
C11 H11B 0.9900
C12 C13 1.532(3)
C12 H12A 0.9900
C12 H12B 0.9900
C13 H13A 0.9900
C13 H13B 0.9900
C14 C19 1.531(3)
C14 C15 1.531(3)
C14 P1 1.834(2)
C14 H14 1.0000
C15 C16 1.529(3)
C15 H15A 0.9900
C15 H15B 0.9900
C16 C17 1.523(4)
C16 H16A 0.9900
C16 H16B 0.9900
C17 C18 1.520(4)
C17 H17A 0.9900
C17 H17B 0.9900
C18 C19 1.534(3)
C18 H18A 0.9900
C18 H18B 0.9900
C19 H19A 0.9900
C19 H19B 0.9900
C20 C21 1.538(3)
C20 C25 1.537(3)
C20 P1 1.840(2)
C20 H20 1.0000
C21 C22 1.527(3)
C21 H21A 0.9900
C21 H21B 0.9900
C22 C23 1.530(3)
C22 H22A 0.9900
C22 H22B 0.9900
C23 C24 1.518(3)
C23 H23A 0.9900
C23 H23B 0.9900
C24 C25 1.528(3)
C24 H24A 0.9900
C24 H24B 0.9900
C25 H25A 0.9900
C25 H25B 0.9900
C26 F5 1.342(3)
C26 F6 1.341(3)
C26 F4 1.345(3)
C26 Au2 2.089(3)
C27 C28 1.381(4)
C27 C32 1.393(3)
C27 Au2 2.055(2)
C28 C29 1.393(4)
C28 H28 0.9500
C29 C30 1.384(4)
C29 H29 0.9500
C30 C31 1.379(4)
C30 H30 0.9500
C31 C32 1.391(4)
C31 H31 0.9500
C32 H32 0.9500
C33 C34 1.524(4)
C33 C38 1.535(4)
C33 P6 1.850(2)
C33 H33 1.0000
C34 C35 1.533(4)
C34 H34A 0.9900
C34 H34B 0.9900
C35 C36 1.522(4)
C35 H35A 0.9900
C35 H35B 0.9900
C36 C37 1.511(4)
C36 H36A 0.9900
C36 H36B 0.9900
C37 C38 1.525(3)
C37 H37A 0.9900
C37 H37B 0.9900
C38 H38A 0.9900
C38 H38B 0.9900
C39 C44 1.530(3)
C39 C40 1.537(3)
C39 P6 1.841(3)
C39 H39 1.0000
C40 C41 1.530(4)
C40 H40A 0.9900
C40 H40B 0.9900
C41 C42 1.518(4)
C41 H41A 0.9900
C41 H41B 0.9900
C42 C43 1.522(4)
C42 H42A 0.9900
C42 H42B 0.9900
C43 C44 1.533(4)
C43 H43A 0.9900
C43 H43B 0.9900
C44 H44A 0.9900
C44 H44B 0.9900
C45 C46 1.505(4)
C45 C50 1.535(3)
C45 P6 1.836(3)
C45 H45 1.0000
C46 C47 1.538(4)
C46 H46A 0.9900
C46 H46B 0.9900
C47 C48 1.540(5)
C47 H47A 0.9900
C47 H47B 0.9900
C48 C49 1.483(4)
C48 H48A 0.9900
C48 H48B 0.9900
C49 C50 1.511(4)
C49 H49A 0.9900
C49 H49B 0.9900
C50 H50A 0.9900
C50 H50B 0.9900
P1 Au1 2.3926(6)
P6 Au2 2.3818(6)
I1 Au1 2.6639(2)
I2 Au2 2.6720(2)
